data_7209679
loop_
_publ_author_name
'Smart, Paul'
'Bejarano-Villafuerte, \'Angela'
'Hendry, Rebecca M.'
'Brammer, Lee'

_publ_section_title
;
 Persistent C--I&#x22EF;\p halogen-bonded layer motifs involving
 4-iodobenzoate paddlewheel units, Cu2(4-Ibz)4(L)2
;
_journal_issue 16
_journal_name_full CrystEngComm
_journal_page_first 3160
_journal_paper_doi 10.1039/c3ce26919a
_journal_volume 15
_journal_year 2013
_chemical_formula_moiety 'C52 H40 Cu2 I4 N4 O8, 2(C7 H8 O)'
_chemical_formula_sum 'C66 H56 Cu2 I4 N4 O10'
_chemical_formula_weight 1699.83
_chemical_name_systematic
;
?
;
_space_group_crystal_system triclinic
_space_group_IT_number 2
_space_group_name_Hall '-P 1'
_space_group_name_H-M_alt 'P -1'
_symmetry_space_group_name_Hall '-P 1'
_symmetry_space_group_name_H-M 'P -1'
_atom_sites_solution_hydrogens geom
_atom_sites_solution_primary direct
_atom_sites_solution_secondary difmap
_audit_creation_date 2013-01-07
_audit_creation_method
;
Olex2 1.1
(compiled 2011.02.15 svn.r1672, GUI svn.r3494)
;
_cell_angle_alpha 102.764(17)
_cell_angle_beta 98.004(16)
_cell_angle_gamma 101.353(14)
_cell_formula_units_Z 2
_cell_length_a 8.2079(19)
_cell_length_b 16.029(4)
_cell_length_c 24.699(6)
_cell_measurement_reflns_used 323
_cell_measurement_temperature 100.0
_cell_measurement_theta_max 21.96
_cell_measurement_theta_min 2.68
_cell_volume 3049.9(13)
_computing_cell_refinement 'SAINT v6.45A (Bruker, 2003)'
_computing_data_reduction 'SAINT v7.68A (Bruker, 2009)'
_computing_molecular_graphics
;
O. V. Dolomanov, L. J. Bourhis, R. J. Gildea, J. A. K. Howard and H. Puschmann,
OLEX2: a complete structure solution, refinement and analysis program.
J. Appl. Cryst. (2009). 42, 339-341.
;
_computing_publication_material
;
O. V. Dolomanov, L. J. Bourhis, R. J. Gildea, J. A. K. Howard and H. Puschmann,
OLEX2: a complete structure solution, refinement and analysis program.
J. Appl. Cryst. (2009). 42, 339-341.
;
_computing_structure_refinement
;
XL, G.M. Sheldrick, Acta Cryst.
(2008). A64, 112-122
;
_computing_structure_solution
;
XS, G.M. Sheldrick, Acta Cryst.
(2008). A64, 112-122
;
_diffrn_ambient_temperature 100.0
_diffrn_measured_fraction_theta_full 0.954
_diffrn_measured_fraction_theta_max 0.954
_diffrn_measurement_device_type 'Bruker APEX-II CCD'
_diffrn_measurement_method '\f and \w scans'
_diffrn_radiation_monochromator graphite
_diffrn_radiation_type MoK\a
_diffrn_radiation_wavelength 0.71073
_diffrn_reflns_av_R_equivalents 0.0000
_diffrn_reflns_av_unetI/netI 0.1972
_diffrn_reflns_limit_h_max 9
_diffrn_reflns_limit_h_min -9
_diffrn_reflns_limit_k_max 18
_diffrn_reflns_limit_k_min -18
_diffrn_reflns_limit_l_max 29
_diffrn_reflns_limit_l_min 0
_diffrn_reflns_number 15917
_diffrn_reflns_theta_full 24.69
_diffrn_reflns_theta_max 24.69
_diffrn_reflns_theta_min 0.86
_diffrn_source 'fine-focus sealed tube'
_diffrn_source_current 30.0
_diffrn_source_power 1.5
_diffrn_source_voltage 50.0
_diffrn_standards_number 0
_exptl_absorpt_coefficient_mu 2.785
_exptl_absorpt_correction_T_max 1
_exptl_absorpt_correction_T_min 0.421601
_exptl_absorpt_correction_type multi-scan
_exptl_absorpt_process_details
;
TWINABS-2008/4 (Bruker,2010) was used for absorption correction.
For component 1:
wR2(int) was 0.1410 before and 0.0953 after correction.
The Ratio of minimum to maximum transmission not present.
The \l/2 correction factor is Not present
For component 2:
wR2(int) was 0.1419 before and 0.0989 after correction.
The Ratio of minimum to maximum transmission is 0.57.
The \l/2 correction factor is Not present
;
_exptl_crystal_colour 'clear dark violet'
_exptl_crystal_colour_lustre clear
_exptl_crystal_colour_modifier dark
_exptl_crystal_colour_primary violet
_exptl_crystal_density_diffrn 1.851
_exptl_crystal_density_method 'not measured'
_exptl_crystal_description plate
_exptl_crystal_F_000 1660
_exptl_crystal_size_max 0.21
_exptl_crystal_size_mid 0.11
_exptl_crystal_size_min 0.05
_refine_diff_density_max 2.479
_refine_diff_density_min -2.177
_refine_diff_density_rms 0.294
_refine_ls_extinction_method none
_refine_ls_goodness_of_fit_ref 1.030
_refine_ls_hydrogen_treatment constr
_refine_ls_matrix_type full
_refine_ls_number_parameters 433
_refine_ls_number_reflns 15920
_refine_ls_number_restraints 0
_refine_ls_restrained_S_all 1.030
_refine_ls_R_factor_all 0.2310
_refine_ls_R_factor_gt 0.1080
_refine_ls_shift/su_max 0.003
_refine_ls_shift/su_mean 0.000
_refine_ls_structure_factor_coef Fsqd
_refine_ls_weighting_details 'calc w=1/[\s^2^(Fo^2^)+(0.1512P)^2^+0.0000P] where P=(Fo^2^+2Fc^2^)/3'
_refine_ls_weighting_scheme calc
_refine_ls_wR_factor_gt 0.2654
_refine_ls_wR_factor_ref 0.3417
_reflns_number_gt 6714
_reflns_number_total 15920
_reflns_threshold_expression >2sigma(I)
_cod_data_source_file c3ce26919a.txt
_cod_data_source_block twin4_a
_cod_original_cell_volume 3049.9(12)
_cod_database_code 7209679
_olex2_refinement_description
;
1. Fixed Uiso
At 1.2 times of:
H62 of C62, H32 of C32, {H59a,H59b} of C59, H11 of C11, H35 of C35, H39 of
C39, H25 of C25, H12 of C12, H40 of C40, H53 of C53, H42 of C42, H61 of C61,
H3 of C3, H64 of C64, H60 of C60, H4 of C4, H14 of C14, H18 of C18, H52 of
C52, {H6a,H6b} of C6, H21 of C21, H13 of C13, H20 of C20, H26 of C26, H5 of
C5, H28 of C28, H36 of C36, H54 of C54, H49 of C49, H65 of C65, {H57a,H57b}
of C57, H9 of C9, H16 of C16, H43 of C43, H47 of C47, H27 of C27, H46 of C46,
H1 of C1, H10 of C10, H17 of C17, H55 of C55, H50 of C50, {H58a,H58b} of C58,
H19 of C19, {H66a,H66b} of C66, H56 of C56, H33 of C33, {H7a,H7b} of C7
At 1.5 times of:
H10a of O10, H9a of O9
2.a Secondary CH2 refined with riding coordinates:
C7(H7a,H7b), C6(H6a,H6b), C57(H57a,H57b), C58(H58a,H58b), C66(H66a,H66b),
C59(H59a,H59b)
2.b Aromatic/amide H refined with riding coordinates:
C36(H36), C18(H18), C33(H33), C17(H17), C1(H1), C56(H56), C49(H49), C43(H43),
C26(H26), C40(H40), C4(H4), C9(H9), C25(H25), C16(H16), C50(H50), C12(H12),
C13(H13), C53(H53), C21(H21), C46(H46), C20(H20), C47(H47), C52(H52), C28(H28),
C14(H14), C11(H11), C32(H32), C3(H3), C27(H27), C42(H42), C39(H39), C35(H35),
C5(H5), C10(H10), C54(H54), C55(H55), C19(H19), C62(H62), C64(H64), C65(H65),
C60(H60), C61(H61)
2.c Idealised tetrahedral OH refined as rotating group:
O9(H9a), O10(H10a)
;

loop_
_space_group_symop_id
_space_group_symop_operation_xyz
1 'x, y, z'
2 '-x, -y, -z'

loop_
_atom_site_label
_atom_site_type_symbol
_atom_site_fract_x
_atom_site_fract_y
_atom_site_fract_z
_atom_site_U_iso_or_equiv
_atom_site_adp_type
_atom_site_occupancy
_atom_site_symmetry_multiplicity
_atom_site_calc_flag
_atom_site_refinement_flags
I1 I 0.6815(2) 0.42379(11) 0.39453(6) 0.0404(5) Uani 1 1 d .
I2 I -0.0993(2) -0.08944(11) 1.10195(6) 0.0428(5) Uani 1 1 d .
I3 I -0.8266(2) -0.04530(11) 0.39785(6) 0.0382(4) Uani 1 1 d .
I4 I 1.3961(2) 0.44251(12) 1.10863(6) 0.0472(5) Uani 1 1 d .
Cu5 Cu -0.4739(3) -0.07341(19) 0.74967(12) 0.0225(5) Uani 1 1 d .
Cu6 Cu 1.0335(3) 0.42129(18) 0.75018(12) 0.0217(5) Uani 1 1 d .
C41 C 0.766(3) 0.4302(14) 0.4805(8) 0.025(5) Uiso 1 1 d .
C48 C -0.738(3) -0.0601(14) 0.4792(8) 0.026(5) Uiso 1 1 d .
O3 O 1.0071(15) 0.3930(8) 0.6672(5) 0.029(3) Uani 1 1 d .
O4 O 0.8995(15) 0.5082(7) 0.6913(5) 0.027(3) Uani 1 1 d .
C34 C 1.320(3) 0.4331(14) 1.0243(8) 0.024(5) Uiso 1 1 d .
O2 O 1.0676(15) 0.4574(9) 0.8337(5) 0.034(3) Uani 1 1 d .
O5 O -0.4212(16) 0.0151(8) 0.8523(5) 0.036(3) Uani 1 1 d .
N1 N -0.2473(18) -0.0022(11) 0.7450(7) 0.024(3) Uiso 1 1 d .
O9 O 0.5899(17) 0.1908(8) 0.8613(6) 0.053(4) Uani 1 1 d .
H9A H 0.5945 0.1393 0.8626 0.079 Uiso 1 1 calc R
O7 O -0.4889(15) -0.1517(8) 0.6481(5) 0.035(3) Uani 1 1 d .
O1 O 1.1779(18) 0.3421(8) 0.8121(5) 0.044(4) Uani 1 1 d .
C29 C -0.176(3) -0.0764(15) 1.0216(8) 0.033(6) Uiso 1 1 d .
N2 N 0.8052(19) 0.3438(12) 0.7445(8) 0.032(4) Uani 1 1 d .
N3 N -1.7428(19) -0.4954(12) 0.7534(8) 0.030(3) Uiso 1 1 d .
O6 O -0.5825(16) -0.0351(10) 0.6857(6) 0.040(4) Uani 1 1 d .
N4 N -0.6972(18) -0.1419(11) 0.7569(7) 0.021(3) Uiso 1 1 d .
O8 O -0.3620(16) -0.1092(9) 0.8152(5) 0.036(4) Uani 1 1 d .
C36 C 1.292(2) 0.3551(13) 0.9264(8) 0.027(5) Uiso 1 1 d .
H36 H 1.3168 0.3094 0.8994 0.033 Uiso 1 1 calc R
C23 C -0.364(3) -0.0493(14) 0.8552(8) 0.032(5) Uiso 1 1 d .
C18 C -1.629(2) -0.5213(12) 0.7248(7) 0.021(4) Uiso 1 1 d .
H18 H -1.6488 -0.5814 0.7049 0.025 Uiso 1 1 calc R
C33 C 1.234(3) 0.4922(16) 1.0035(9) 0.042(6) Uiso 1 1 d .
H33 H 1.2179 0.5410 1.0302 0.050 Uiso 1 1 calc R
C17 C -0.771(2) -0.2203(11) 0.7179(7) 0.022(4) Uiso 1 1 d .
H17 H -0.7238 -0.2366 0.6853 0.026 Uiso 1 1 calc R
C1 C -0.132(2) -0.0430(12) 0.7262(7) 0.022(4) Uiso 1 1 d .
H1 H -0.1652 -0.1050 0.7110 0.027 Uiso 1 1 calc R
C56 C 0.895(3) 0.2991(13) 0.9959(8) 0.035(5) Uiso 1 1 d .
H56 H 0.9870 0.3295 0.9829 0.042 Uiso 1 1 calc R
C30 C 1.145(3) 0.4060(15) 0.8468(9) 0.040(6) Uiso 1 1 d .
C49 C -0.758(3) 0.0014(17) 0.5247(9) 0.045(6) Uiso 1 1 d .
H49 H -0.8040 0.0499 0.5203 0.053 Uiso 1 1 calc R
C24 C -0.298(2) -0.0592(12) 0.9137(7) 0.022(4) Uiso 1 1 d .
C43 C 0.800(3) 0.5059(14) 0.5763(9) 0.038(6) Uiso 1 1 d .
H43 H 0.7786 0.5514 0.6044 0.045 Uiso 1 1 calc R
C26 C -0.171(3) -0.1380(14) 0.9745(8) 0.029(5) Uiso 1 1 d .
H26 H -0.1329 -0.1889 0.9786 0.034 Uiso 1 1 calc R
C40 C 0.847(3) 0.3706(14) 0.4938(8) 0.031(5) Uiso 1 1 d .
H40 H 0.8684 0.3258 0.4652 0.038 Uiso 1 1 calc R
C45 C -0.621(2) -0.0772(12) 0.5855(8) 0.027(5) Uiso 1 1 d .
C4 C -0.043(2) 0.1322(13) 0.7675(7) 0.029(5) Uiso 1 1 d .
H4 H -0.0204 0.1945 0.7795 0.035 Uiso 1 1 calc R
C44 C -0.563(3) -0.0919(14) 0.6413(8) 0.038(5) Uiso 1 1 d .
C9 C 0.538(2) 0.3202(12) 0.7712(8) 0.038(5) Uiso 1 1 d .
H9 H 0.4689 0.3401 0.7968 0.046 Uiso 1 1 calc R
C25 C -0.221(3) -0.1286(14) 0.9205(8) 0.037(6) Uiso 1 1 d .
H25 H -0.2028 -0.1685 0.8885 0.044 Uiso 1 1 calc R
C16 C -0.916(2) -0.2770(12) 0.7251(8) 0.034(5) Uiso 1 1 d .
H16 H -0.9675 -0.3300 0.6968 0.040 Uiso 1 1 calc R
C37 C 0.932(3) 0.4501(14) 0.6533(9) 0.037(6) Uiso 1 1 d .
C15 C -0.982(2) -0.2564(13) 0.7720(7) 0.042(5) Uiso 1 1 d .
C50 C -0.706(3) -0.0118(15) 0.5776(10) 0.050(7) Uiso 1 1 d .
H50 H -0.7298 0.0251 0.6099 0.060 Uiso 1 1 calc R
C12 C 0.699(3) 0.3637(14) 0.7782(9) 0.042(6) Uiso 1 1 d .
H12 H 0.7413 0.4129 0.8100 0.050 Uiso 1 1 calc R
C38 C 0.880(2) 0.4458(12) 0.5938(7) 0.026(5) Uiso 1 1 d .
C13 C -0.765(3) -0.1205(14) 0.8005(8) 0.041(6) Uiso 1 1 d .
H13 H -0.7132 -0.0661 0.8275 0.050 Uiso 1 1 calc R
C53 C 0.619(3) 0.2169(15) 1.0337(9) 0.056(6) Uiso 1 1 d .
H53 H 0.5243 0.1898 1.0471 0.067 Uiso 1 1 calc R
C21 C -1.484(3) -0.4646(13) 0.7229(8) 0.039(5) Uiso 1 1 d .
H21 H -1.4046 -0.4853 0.7021 0.047 Uiso 1 1 calc R
C46 C -0.605(3) -0.1374(13) 0.5373(8) 0.032(5) Uiso 1 1 d .
H46 H -0.5542 -0.1847 0.5412 0.039 Uiso 1 1 calc R
C20 C -1.570(2) -0.3516(13) 0.7802(8) 0.034(5) Uiso 1 1 d .
H20 H -1.5567 -0.2913 0.7984 0.041 Uiso 1 1 calc R
C47 C -0.663(3) -0.1286(13) 0.4834(8) 0.025(5) Uiso 1 1 d .
H47 H -0.6514 -0.1690 0.4505 0.030 Uiso 1 1 calc R
C52 C 0.611(3) 0.2123(12) 0.9776(8) 0.034(5) Uiso 1 1 d .
H52 H 0.5086 0.1812 0.9519 0.041 Uiso 1 1 calc R
C28 C -0.312(3) 0.0008(14) 0.9617(8) 0.033(5) Uiso 1 1 d .
H28 H -0.3628 0.0481 0.9582 0.040 Uiso 1 1 calc R
C14 C -0.906(2) -0.1720(12) 0.8098(8) 0.039(5) Uiso 1 1 d .
H14 H -0.9545 -0.1516 0.8416 0.047 Uiso 1 1 calc R
C11 C 0.742(2) 0.2698(12) 0.7026(7) 0.024(4) Uiso 1 1 d .
H11 H 0.8150 0.2514 0.6782 0.028 Uiso 1 1 calc R
C32 C 1.176(3) 0.4834(15) 0.9496(9) 0.042(6) Uiso 1 1 d .
H32 H 1.1149 0.5235 0.9385 0.050 Uiso 1 1 calc R
C31 C 1.204(2) 0.4133(13) 0.9081(8) 0.031(5) Uiso 1 1 d .
C8 C 0.471(2) 0.2468(11) 0.7270(6) 0.024(4) Uiso 1 1 d .
C3 C 0.032(2) -0.0020(12) 0.7271(7) 0.031(5) Uiso 1 1 d .
H3 H 0.1071 -0.0343 0.7118 0.037 Uiso 1 1 calc R
C27 C -0.253(3) -0.0085(16) 1.0137(9) 0.043(6) Uiso 1 1 d .
H27 H -0.2643 0.0332 1.0460 0.052 Uiso 1 1 calc R
C22 C -1.452(2) -0.3772(13) 0.7513(9) 0.040(5) Uiso 1 1 d .
C42 C 0.747(3) 0.5032(16) 0.5202(9) 0.036(6) Uiso 1 1 d .
H42 H 0.7015 0.5482 0.5092 0.044 Uiso 1 1 calc R
C39 C 0.899(3) 0.3762(14) 0.5508(8) 0.037(6) Uiso 1 1 d .
H39 H 0.9494 0.3319 0.5610 0.044 Uiso 1 1 calc R
C35 C 1.343(3) 0.3635(15) 0.9832(8) 0.037(6) Uiso 1 1 d .
H35 H 1.3958 0.3208 0.9947 0.044 Uiso 1 1 calc R
C5 C -0.203(2) 0.0815(12) 0.7654(7) 0.026(5) Uiso 1 1 d .
H5 H -0.2841 0.1105 0.7798 0.031 Uiso 1 1 calc R
C10 C 0.583(2) 0.2199(12) 0.6926(7) 0.034(5) Uiso 1 1 d .
H10 H 0.5477 0.1675 0.6628 0.041 Uiso 1 1 calc R
C2 C 0.086(2) 0.0912(12) 0.7518(8) 0.035(5) Uiso 1 1 d .
C7 C 0.285(2) 0.1932(12) 0.7161(7) 0.040(5) Uiso 1 1 d .
H7A H 0.2084 0.2336 0.7200 0.048 Uiso 1 1 calc R
H7B H 0.2541 0.1544 0.6772 0.048 Uiso 1 1 calc R
C54 C 0.779(3) 0.2654(14) 1.0732(10) 0.049(6) Uiso 1 1 d .
H54 H 0.7913 0.2706 1.1127 0.059 Uiso 1 1 calc R
C55 C 0.906(3) 0.3014(14) 1.0513(9) 0.053(6) Uiso 1 1 d .
H55 H 1.0103 0.3306 1.0762 0.063 Uiso 1 1 calc R
C6 C 0.268(2) 0.1378(13) 0.7589(8) 0.048(6) Uiso 1 1 d .
H6A H 0.3382 0.0942 0.7531 0.058 Uiso 1 1 calc R
H6B H 0.3080 0.1762 0.7978 0.058 Uiso 1 1 calc R
C51 C 0.742(3) 0.2499(13) 0.9572(8) 0.039(5) Uiso 1 1 d .
C19 C -1.712(3) -0.4150(14) 0.7832(9) 0.045(6) Uiso 1 1 d .
H19 H -1.7868 -0.3983 0.8075 0.053 Uiso 1 1 calc R
C57 C -1.138(2) -0.3174(12) 0.7822(7) 0.037(5) Uiso 1 1 d .
H57A H -1.1471 -0.3002 0.8225 0.044 Uiso 1 1 calc R
H57B H -1.1261 -0.3789 0.7731 0.044 Uiso 1 1 calc R
C58 C -1.301(3) -0.3112(14) 0.7449(9) 0.054(6) Uiso 1 1 d .
H58A H -1.3187 -0.2510 0.7562 0.065 Uiso 1 1 calc R
H58B H -1.2883 -0.3233 0.7048 0.065 Uiso 1 1 calc R
O10 O 0.2371(18) 0.2436(9) 0.3685(6) 0.058(4) Uani 1 1 d .
H10A H 0.3336 0.2670 0.3885 0.086 Uiso 1 1 calc R
C62 C 0.106(3) 0.2019(14) 0.5000(9) 0.040(6) Uiso 1 1 d .
H62 H -0.0007 0.1619 0.4853 0.049 Uiso 1 1 calc R
C64 C 0.358(3) 0.2967(14) 0.4879(9) 0.043(6) Uiso 1 1 d .
H64 H 0.4250 0.3223 0.4648 0.052 Uiso 1 1 calc R
C65 C 0.409(3) 0.3145(16) 0.5438(10) 0.071(7) Uiso 1 1 d .
H65 H 0.5183 0.3527 0.5587 0.085 Uiso 1 1 calc R
C60 C 0.325(3) 0.2847(15) 0.5821(11) 0.061(7) Uiso 1 1 d .
H60 H 0.3689 0.3039 0.6217 0.073 Uiso 1 1 calc R
C63 C 0.193(3) 0.2362(13) 0.4640(8) 0.041(5) Uiso 1 1 d .
C66 C 0.123(3) 0.2104(14) 0.4033(8) 0.048(6) Uiso 1 1 d .
H66A H 0.0905 0.1453 0.3904 0.058 Uiso 1 1 calc R
H66B H 0.0181 0.2318 0.3970 0.058 Uiso 1 1 calc R
C59 C 0.735(3) 0.2501(14) 0.8952(8) 0.052(6) Uiso 1 1 d .
H59A H 0.7354 0.3101 0.8908 0.062 Uiso 1 1 calc R
H59B H 0.8369 0.2338 0.8828 0.062 Uiso 1 1 calc R
C61 C 0.172(3) 0.2242(15) 0.5594(10) 0.063(7) Uiso 1 1 d .
H61 H 0.1099 0.1974 0.5833 0.075 Uiso 1 1 calc R

loop_
_atom_site_aniso_label
_atom_site_aniso_U_11
_atom_site_aniso_U_22
_atom_site_aniso_U_33
_atom_site_aniso_U_23
_atom_site_aniso_U_13
_atom_site_aniso_U_12
I1 0.0339(9) 0.0467(10) 0.0379(9) 0.0117(7) 0.0029(6) 0.0054(8)
I2 0.0515(11) 0.0435(10) 0.0344(8) 0.0105(7) 0.0037(7) 0.0160(8)
I3 0.0322(9) 0.0451(10) 0.0396(8) 0.0160(7) 0.0051(6) 0.0097(7)
I4 0.0500(11) 0.0539(12) 0.0384(9) 0.0146(7) 0.0032(7) 0.0139(9)
Cu5 0.0216(14) 0.0130(13) 0.0309(10) 0.0057(10) 0.0039(12) -0.0003(10)
Cu6 0.0226(14) 0.0099(13) 0.0299(10) 0.0043(10) 0.0030(12) -0.0004(10)
O3 0.016(7) 0.035(8) 0.031(7) 0.003(6) -0.005(6) 0.002(6)
O4 0.022(7) 0.015(7) 0.037(7) -0.001(5) -0.001(6) 0.001(5)
O2 0.028(8) 0.037(8) 0.044(8) 0.020(7) 0.007(6) 0.016(7)
O5 0.042(9) 0.037(8) 0.037(8) 0.019(6) 0.004(6) 0.019(7)
O9 0.058(10) 0.020(7) 0.070(10) -0.002(7) -0.009(8) 0.016(7)
O7 0.020(7) 0.031(8) 0.059(9) 0.018(7) 0.007(6) 0.008(6)
O1 0.064(11) 0.036(9) 0.030(7) 0.000(6) 0.016(7) 0.012(7)
N2 0.023(9) 0.040(11) 0.045(10) 0.030(8) 0.016(8) 0.006(7)
O6 0.015(8) 0.065(11) 0.038(8) 0.014(8) 0.002(6) 0.005(7)
O8 0.043(9) 0.051(10) 0.026(7) 0.012(7) 0.007(6) 0.032(8)
O10 0.060(11) 0.045(9) 0.068(10) 0.012(8) 0.014(8) 0.013(8)

loop_
_atom_type_symbol
_atom_type_description
_atom_type_scat_dispersion_real
_atom_type_scat_dispersion_imag
_atom_type_scat_source
C C 0.0033 0.0016 'International Tables Vol C Tables 4.2.6.8 and 6.1.1.4'
H H 0.0000 0.0000 'International Tables Vol C Tables 4.2.6.8 and 6.1.1.4'
Cu Cu 0.3201 1.2651 'International Tables Vol C Tables 4.2.6.8 and 6.1.1.4'
I I -0.4742 1.8119 'International Tables Vol C Tables 4.2.6.8 and 6.1.1.4'
N N 0.0061 0.0033 'International Tables Vol C Tables 4.2.6.8 and 6.1.1.4'
O O 0.0106 0.0060 'International Tables Vol C Tables 4.2.6.8 and 6.1.1.4'

loop_
_geom_angle_atom_site_label_1
_geom_angle_atom_site_label_2
_geom_angle_atom_site_label_3
_geom_angle
_geom_angle_site_symmetry_1
_geom_angle_site_symmetry_3
O6 Cu5 N1 89.9(7) . .
O6 Cu5 N4 91.2(7) . .
O6 Cu5 O8 178.7(6) . .
N4 Cu5 N1 178.2(7) . .
N4 Cu5 O8 89.5(7) . .
O8 Cu5 N1 89.4(7) . .
O3 Cu6 O2 176.4(5) . .
O3 Cu6 N2 91.1(7) . .
O3 Cu6 N3 87.2(6) . 1_865
O3 Cu6 C30 153.7(7) . .
O2 Cu6 N2 91.8(7) . .
O2 Cu6 N3 89.8(6) . 1_865
O2 Cu6 C30 28.0(6) . .
N2 Cu6 N3 176.3(8) . 1_865
N2 Cu6 C30 93.7(8) . .
N3 Cu6 C30 89.2(8) 1_865 .
C40 C41 I1 119.4(15) . .
C40 C41 C42 124(2) . .
C42 C41 I1 116.4(16) . .
C49 C48 I3 116.7(17) . .
C49 C48 C47 124(2) . .
C47 C48 I3 119.0(14) . .
C37 O3 Cu6 103.8(12) . .
C33 C34 I4 123.9(15) . .
C35 C34 I4 120.5(16) . .
C35 C34 C33 115.5(19) . .
C30 O2 Cu6 101.6(13) . .
C1 N1 Cu5 119.8(13) . .
C5 N1 Cu5 121.8(13) . .
C5 N1 C1 118.0(15) . .
C26 C29 I2 121.8(17) . .
C26 C29 C27 117(2) . .
C27 C29 I2 120.7(16) . .
C12 N2 Cu6 123.6(15) . .
C12 N2 C11 114.3(15) . .
C11 N2 Cu6 121.9(13) . .
C18 N3 Cu6 121.4(13) . 1_245
C19 N3 Cu6 119.2(15) . 1_245
C19 N3 C18 119.4(16) . .
C44 O6 Cu5 102.9(13) . .
C17 N4 Cu5 118.9(11) . .
C13 N4 Cu5 122.2(14) . .
C13 N4 C17 118.3(15) . .
C23 O8 Cu5 102.2(13) . .
C35 C36 C31 120.5(19) . .
O5 C23 C24 118.2(17) . .
O8 C23 O5 125.8(19) . .
O8 C23 C24 116.0(18) . .
N3 C18 C21 122.1(18) . .
C32 C33 C34 124(2) . .
N4 C17 C16 121.4(16) . .
N1 C1 C3 124.6(17) . .
C55 C56 C51 119(2) . .
O2 C30 Cu6 50.4(11) . .
O2 C30 O1 125(2) . .
O2 C30 C31 119(2) . .
O1 C30 Cu6 75.0(12) . .
O1 C30 C31 115.8(19) . .
C31 C30 Cu6 169.1(16) . .
C48 C49 C50 116(2) . .
C25 C24 C23 121.6(17) . .
C28 C24 C23 120.0(17) . .
C28 C24 C25 118.5(18) . .
C42 C43 C38 123(2) . .
C29 C26 C25 122(2) . .
C41 C40 C39 117.8(19) . .
C50 C45 C44 124.0(19) . .
C46 C45 C44 118.0(19) . .
C46 C45 C50 117.7(19) . .
C5 C4 C2 120.0(18) . .
O7 C44 O6 119.6(19) . .
O7 C44 C45 123.8(19) . .
O6 C44 C45 116.5(19) . .
C12 C9 C8 120.0(19) . .
C26 C25 C24 119.4(19) . .
C15 C16 C17 120.2(18) . .
O3 C37 C38 119.5(18) . .
O4 C37 O3 119.8(19) . .
O4 C37 C38 120.6(19) . .
C16 C15 C14 116.3(18) . .
C16 C15 C57 122.0(17) . .
C14 C15 C57 121.5(17) . .
C49 C50 C45 123(2) . .
N2 C12 C9 125(2) . .
C43 C38 C37 122.0(18) . .
C43 C38 C39 116.3(19) . .
C39 C38 C37 121.5(19) . .
N4 C13 C14 123.4(19) . .
C52 C53 C54 118(2) . .
C18 C21 C22 119.9(19) . .
C45 C46 C47 120.5(19) . .
C22 C20 C19 119.7(19) . .
C48 C47 C46 118.3(18) . .
C51 C52 C53 123(2) . .
C27 C28 C24 120(2) . .
C13 C14 C15 120.1(19) . .
C10 C11 N2 125.1(17) . .
C33 C32 C31 120(2) . .
C36 C31 C30 122.1(18) . .
C36 C31 C32 118.3(19) . .
C32 C31 C30 120(2) . .
C9 C8 C10 116.3(17) . .
C9 C8 C7 123.0(16) . .
C10 C8 C7 120.7(15) . .
C1 C3 C2 118.4(17) . .
C28 C27 C29 123(2) . .
C21 C22 C58 120.6(18) . .
C20 C22 C21 117.4(18) . .
C20 C22 C58 121.7(19) . .
C43 C42 C41 116(2) . .
C40 C39 C38 122(2) . .
C36 C35 C34 122(2) . .
N1 C5 C4 123.7(18) . .
C11 C10 C8 118.6(17) . .
C4 C2 C3 114.8(16) . .
C4 C2 C6 124.8(17) . .
C3 C2 C6 120.4(17) . .
C6 C7 C8 109.1(15) . .
C55 C54 C53 117(2) . .
C54 C55 C56 124(2) . .
C2 C6 C7 109.5(16) . .
C56 C51 C59 116.7(18) . .
C52 C51 C56 119.0(19) . .
C52 C51 C59 124.2(19) . .
N3 C19 C20 121(2) . .
C15 C57 C58 110.4(15) . .
C22 C58 C57 110.1(16) . .
C63 C62 C61 122(2) . .
C65 C64 C63 117(2) . .
C64 C65 C60 128(3) . .
C65 C60 C61 115(2) . .
C62 C63 C64 117.6(19) . .
C62 C63 C66 120.2(19) . .
C64 C63 C66 122.2(19) . .
O10 C66 C63 114.7(17) . .
O9 C59 C51 110.6(17) . .
C60 C61 C62 120(2) . .

loop_
_geom_bond_atom_site_label_1
_geom_bond_atom_site_label_2
_geom_bond_distance
_geom_bond_site_symmetry_2
I1 C41 2.115(19) .
I2 C29 2.07(2) .
I3 C48 2.121(19) .
I4 C34 2.052(19) .
Cu5 N1 2.014(13) .
Cu5 O6 1.979(14) .
Cu5 N4 1.995(13) .
Cu5 O8 1.999(13) .
Cu6 O3 1.970(12) .
Cu6 O2 1.980(13) .
Cu6 N2 2.002(13) .
Cu6 N3 2.027(13) 1_865
Cu6 C30 2.52(2) .
C41 C40 1.34(3) .
C41 C42 1.40(3) .
C48 C49 1.37(3) .
C48 C47 1.37(3) .
O3 C37 1.28(2) .
O4 C37 1.27(2) .
C34 C33 1.43(3) .
C34 C35 1.40(3) .
O2 C30 1.21(2) .
O5 C23 1.22(2) .
N1 C1 1.33(2) .
N1 C5 1.28(2) .
O9 C59 1.40(2) .
O7 C44 1.26(2) .
O1 C30 1.28(2) .
C29 C26 1.36(3) .
C29 C27 1.40(3) .
N2 C12 1.32(3) .
N2 C11 1.35(2) .
N3 Cu6 2.027(13) 1_245
N3 C18 1.32(2) .
N3 C19 1.29(3) .
O6 C44 1.31(2) .
N4 C17 1.37(2) .
N4 C13 1.29(2) .
O8 C23 1.22(2) .
C36 C31 1.40(3) .
C36 C35 1.37(3) .
C23 C24 1.52(2) .
C18 C21 1.36(2) .
C33 C32 1.32(3) .
C17 C16 1.40(2) .
C1 C3 1.37(2) .
C56 C55 1.35(3) .
C56 C51 1.43(3) .
C30 C31 1.49(3) .
C49 C50 1.39(3) .
C24 C25 1.41(3) .
C24 C28 1.39(3) .
C43 C38 1.38(3) .
C43 C42 1.38(3) .
C26 C25 1.39(3) .
C40 C39 1.39(3) .
C45 C44 1.48(3) .
C45 C50 1.40(3) .
C45 C46 1.39(3) .
C4 C5 1.39(3) .
C4 C2 1.40(3) .
C9 C12 1.34(3) .
C9 C8 1.37(2) .
C16 C15 1.35(2) .
C37 C38 1.45(3) .
C15 C14 1.43(3) .
C15 C57 1.54(3) .
C38 C39 1.41(3) .
C13 C14 1.37(3) .
C53 C52 1.36(3) .
C53 C54 1.48(3) .
C21 C22 1.38(3) .
C46 C47 1.40(3) .
C20 C22 1.35(3) .
C20 C19 1.41(3) .
C52 C51 1.34(3) .
C28 C27 1.36(3) .
C11 C10 1.35(2) .
C32 C31 1.42(3) .
C8 C10 1.40(2) .
C8 C7 1.55(2) .
C3 C2 1.44(3) .
C22 C58 1.52(3) .
C2 C6 1.50(2) .
C7 C6 1.53(2) .
C54 C55 1.33(3) .
C51 C59 1.53(3) .
C57 C58 1.54(3) .
O10 C66 1.46(2) .
C62 C63 1.35(3) .
C62 C61 1.43(3) .
C64 C65 1.34(3) .
C64 C63 1.46(3) .
C65 C60 1.36(3) .
C60 C61 1.39(3) .
C63 C66 1.47(3) .
